data_2222481
loop_
_publ_author_name
'Kee, Chin Hui'
'Thomas, Noel F.'
'Ariffin, Azhar'
'Awang, Khalijah'
'Ng, Seik Weng'

_publ_section_title
;
 <i>N</i>,<i>N</i>'-(Biphenyl-2,2'-diyl)bis(furan-2-carboxamide)
;
_journal_coeditor_code TK2474
_journal_issue 7
_journal_name_full 'Acta Crystallographica Section E'
_journal_page_first o1556
_journal_paper_doi 10.1107/S1600536809021874
_journal_volume 65
_journal_year 2009
_chemical_formula_iupac 'C22 H16 N2 O4'
_chemical_formula_moiety 'C22 H16 N2 O4'
_chemical_formula_sum 'C22 H16 N2 O4'
_chemical_formula_weight 372.37
_chemical_name_systematic
;
<i>N</i>,<i>N</i>'-(Biphenyl-2,2'-diyl)bis(furan-2-carboxamide)
;
_space_group_IT_number 2
_symmetry_cell_setting triclinic
_symmetry_space_group_name_Hall '-P 1'
_symmetry_space_group_name_H-M 'P -1'
_atom_sites_solution_hydrogens geom
_atom_sites_solution_primary direct
_atom_sites_solution_secondary difmap
_audit_creation_method SHELXL-97
_cell_angle_alpha 99.9380(10)
_cell_angle_beta 107.5210(10)
_cell_angle_gamma 92.4390(10)
_cell_formula_units_Z 2
_cell_length_a 8.1784(2)
_cell_length_b 10.1399(2)
_cell_length_c 11.1475(2)
_cell_measurement_reflns_used 3508
_cell_measurement_temperature 100(2)
_cell_measurement_theta_max 28.3
_cell_measurement_theta_min 2.6
_cell_volume 863.92(3)
_computing_cell_refinement 'SAINT (Bruker, 2008)'
_computing_data_collection 'APEX2 (Bruker, 2008)'
_computing_data_reduction 'SAINT (Bruker, 2008)'
_computing_molecular_graphics 'X-SEED (Barbour, 2001)'
_computing_publication_material 'publCIF (Westrip, 2009)'
_computing_structure_refinement 'SHELXL97 (Sheldrick, 2008)'
_computing_structure_solution 'SHELXS97 (Sheldrick, 2008)'
_diffrn_ambient_temperature 100(2)
_diffrn_measured_fraction_theta_full 0.965
_diffrn_measured_fraction_theta_max 0.965
_diffrn_measurement_device_type 'Bruker SMART APEX'
_diffrn_measurement_method \w
_diffrn_radiation_monochromator graphite
_diffrn_radiation_source 'fine-focus sealed tube'
_diffrn_radiation_type MoK\a
_diffrn_radiation_wavelength 0.71073
_diffrn_reflns_av_R_equivalents 0.015
_diffrn_reflns_av_sigmaI/netI 0.025
_diffrn_reflns_limit_h_max 10
_diffrn_reflns_limit_h_min -10
_diffrn_reflns_limit_k_max 13
_diffrn_reflns_limit_k_min -12
_diffrn_reflns_limit_l_max 14
_diffrn_reflns_limit_l_min -14
_diffrn_reflns_number 6080
_diffrn_reflns_theta_full 27.5
_diffrn_reflns_theta_max 27.5
_diffrn_reflns_theta_min 2.0
_diffrn_standards_decay_% 0
_diffrn_standards_interval_count 0
_diffrn_standards_interval_time 0
_diffrn_standards_number 0
_exptl_absorpt_coefficient_mu 0.100
_exptl_absorpt_correction_type none
_exptl_crystal_colour Colorless
_exptl_crystal_density_diffrn 1.431
_exptl_crystal_density_method 'not measured'
_exptl_crystal_description Block
_exptl_crystal_F_000 388
_exptl_crystal_size_max 0.30
_exptl_crystal_size_mid 0.25
_exptl_crystal_size_min 0.20
_refine_diff_density_max 0.33
_refine_diff_density_min -0.27
_refine_ls_extinction_method none
_refine_ls_goodness_of_fit_ref 1.03
_refine_ls_hydrogen_treatment mixed
_refine_ls_matrix_type full
_refine_ls_number_parameters 261
_refine_ls_number_reflns 3836
_refine_ls_number_restraints 2
_refine_ls_restrained_S_all 1.03
_refine_ls_R_factor_all 0.043
_refine_ls_R_factor_gt 0.037
_refine_ls_shift/su_max 0.001
_refine_ls_shift/su_mean 0.001
_refine_ls_structure_factor_coef Fsqd
_refine_ls_weighting_details 'calc w=1/[\s^2^(Fo^2^)+(0.0627P)^2^+0.3539P] where P=(Fo^2^+2Fc^2^)/3'
_refine_ls_weighting_scheme calc
_refine_ls_wR_factor_gt 0.103
_refine_ls_wR_factor_ref 0.111
_reflns_number_gt 3349
_reflns_number_total 3836
_reflns_threshold_expression I>2\s(I)
_cod_data_source_file tk2474.cif
_cod_data_source_block I
_cod_depositor_comments
;
The following automatic conversions were performed:
'_symmetry_cell_setting' value 'Triclinic' changed to 'triclinic'
according to '/home/saulius/struct/CIF-dictionaries/cif_core.dic'
dictionary named 'cif_core.dic' version 2.4.1 from
2010-06-29.

'_exptl_absorpt_correction_type' value 'None' changed to
'none' according to '/home/saulius/struct/CIF-dictionaries/cif_core.dic'
dictionary named 'cif_core.dic' version 2.4.1 from 2010-06-29.

Automatic conversion script
Id: cif_fix_enum 1527 2010-12-29 10:47:43Z saulius 

The following automatic conversions were performed:

'_symmetry_cell_setting' value 'Triclinic' changed to 'triclinic'
according to /home/saulius/struct/CIF-dictionaries/cif_core.dic
dictionary named 'cif_core.dic' version 2.4.1 from
2010-06-29.

'_exptl_absorpt_correction_type' value 'None' changed to
'none' according to
/home/saulius/struct/CIF-dictionaries/cif_core.dic dictionary named
'cif_core.dic' version 2.4.1 from 2010-06-29.

Automatic conversion script
Id: cif_fix_values 1715 2011-07-08 13:25:40Z adriana 
;
_cod_database_code 2222481
_cod_database_fobs_code 2222481

loop_
_symmetry_equiv_pos_as_xyz
'x, y, z'
'-x, -y, -z'

loop_
_atom_site_type_symbol
_atom_site_label
_atom_site_fract_x
_atom_site_fract_y
_atom_site_fract_z
_atom_site_U_iso_or_equiv
_atom_site_adp_type
_atom_site_calc_flag
_atom_site_refinement_flags
_atom_site_occupancy
_atom_site_disorder_assembly
_atom_site_disorder_group
O O1 0.37952(12) 0.28756(9) 0.22024(9) 0.0174(2) Uani d . 1 . .
O O2 0.32912(12) 0.61791(9) 0.36569(9) 0.0186(2) Uani d . 1 . .
O O3 0.42615(12) 0.02447(10) 0.82668(9) 0.0213(2) Uani d . 1 . .
O O4 0.80281(12) 0.23741(9) 0.86550(9) 0.0191(2) Uani d . 1 . .
N N1 0.29107(14) 0.41257(11) 0.42005(10) 0.0156(2) Uani d D 1 . .
H H1 0.295(2) 0.3271(10) 0.3921(17) 0.028(5) Uiso d D 1 . .
N N2 0.47787(14) 0.16551(11) 0.70037(10) 0.0148(2) Uani d D 1 . .
H H2 0.5491(17) 0.2298(13) 0.6951(15) 0.016(4) Uiso d D 1 . .
C C1 0.40891(17) 0.24580(13) 0.10565(13) 0.0190(3) Uani d . 1 . .
H H1a 0.4304 0.1570 0.0749 0.023 Uiso calc R 1 . .
C C2 0.40293(17) 0.34894(14) 0.04255(13) 0.0190(3) Uani d . 1 . .
H H2a 0.4180 0.3456 -0.0391 0.023 Uiso calc R 1 . .
C C3 0.36958(16) 0.46370(13) 0.12235(12) 0.0173(3) Uani d . 1 . .
H H3 0.3581 0.5517 0.1044 0.021 Uiso calc R 1 . .
C C4 0.35755(16) 0.42216(12) 0.22885(12) 0.0155(3) Uani d . 1 . .
C C5 0.32496(16) 0.49452(12) 0.34438(12) 0.0145(2) Uani d . 1 . .
C C6 0.24862(16) 0.44495(13) 0.53444(12) 0.0144(2) Uani d . 1 . .
C C7 0.23946(17) 0.57726(13) 0.59222(12) 0.0169(3) Uani d . 1 . .
H H7 0.2603 0.6501 0.5537 0.020 Uiso calc R 1 . .
C C8 0.19978(17) 0.60133(13) 0.70591(12) 0.0182(3) Uani d . 1 . .
H H8 0.1950 0.6913 0.7455 0.022 Uiso calc R 1 . .
C C9 0.16695(17) 0.49624(14) 0.76291(12) 0.0192(3) Uani d . 1 . .
H H9 0.1386 0.5138 0.8404 0.023 Uiso calc R 1 . .
C C10 0.17609(17) 0.36502(13) 0.70536(12) 0.0174(3) Uani d . 1 . .
H H10 0.1539 0.2928 0.7443 0.021 Uiso calc R 1 . .
C C11 0.21726(16) 0.33732(12) 0.59167(12) 0.0142(2) Uani d . 1 . .
C C12 0.21741(16) 0.19410(12) 0.53056(12) 0.0142(3) Uani d . 1 . .
C C13 0.08880(17) 0.13778(13) 0.41514(12) 0.0164(3) Uani d . 1 . .
H H13 0.0094 0.1937 0.3731 0.020 Uiso calc R 1 . .
C C14 0.07515(17) 0.00244(13) 0.36117(12) 0.0182(3) Uani d . 1 . .
H H14 -0.0121 -0.0337 0.2825 0.022 Uiso calc R 1 . .
C C15 0.18976(17) -0.08003(13) 0.42285(12) 0.0178(3) Uani d . 1 . .
H H15 0.1790 -0.1734 0.3877 0.021 Uiso calc R 1 . .
C C16 0.31983(16) -0.02613(13) 0.53571(12) 0.0161(3) Uani d . 1 . .
H H16 0.3991 -0.0826 0.5770 0.019 Uiso calc R 1 . .
C C17 0.33501(16) 0.11065(12) 0.58905(12) 0.0141(2) Uani d . 1 . .
C C18 0.52125(16) 0.10827(12) 0.80562(12) 0.0150(3) Uani d . 1 . .
C C19 0.69553(16) 0.15138(12) 0.89706(12) 0.0155(3) Uani d . 1 . .
C C20 0.77797(18) 0.11564(13) 1.01001(13) 0.0195(3) Uani d . 1 . .
H H20 0.7319 0.0577 1.0529 0.023 Uiso calc R 1 . .
C C21 0.94791(18) 0.18268(15) 1.05134(13) 0.0226(3) Uani d . 1 . .
H H21 1.0380 0.1779 1.1272 0.027 Uiso calc R 1 . .
C C22 0.95558(18) 0.25413(15) 0.96175(13) 0.0226(3) Uani d . 1 . .
H H22 1.0546 0.3090 0.9652 0.027 Uiso calc R 1 . .

loop_
_atom_site_aniso_label
_atom_site_aniso_U_11
_atom_site_aniso_U_22
_atom_site_aniso_U_33
_atom_site_aniso_U_12
_atom_site_aniso_U_13
_atom_site_aniso_U_23
O1 0.0214(5) 0.0138(4) 0.0181(4) 0.0017(4) 0.0076(4) 0.0032(3)
O2 0.0226(5) 0.0136(4) 0.0217(5) 0.0018(4) 0.0085(4) 0.0058(4)
O3 0.0197(5) 0.0241(5) 0.0206(5) -0.0031(4) 0.0051(4) 0.0095(4)
O4 0.0162(5) 0.0212(5) 0.0196(5) -0.0015(4) 0.0041(4) 0.0065(4)
N1 0.0211(6) 0.0113(5) 0.0162(5) 0.0023(4) 0.0082(4) 0.0031(4)
N2 0.0136(5) 0.0140(5) 0.0169(5) -0.0005(4) 0.0037(4) 0.0057(4)
C1 0.0176(6) 0.0193(6) 0.0187(6) -0.0010(5) 0.0066(5) -0.0011(5)
C2 0.0166(6) 0.0231(6) 0.0170(6) -0.0003(5) 0.0058(5) 0.0029(5)
C3 0.0160(6) 0.0178(6) 0.0185(6) 0.0005(5) 0.0056(5) 0.0050(5)
C4 0.0143(6) 0.0132(6) 0.0185(6) 0.0005(5) 0.0036(5) 0.0044(5)
C5 0.0124(5) 0.0151(6) 0.0158(6) 0.0013(4) 0.0031(5) 0.0050(5)
C6 0.0132(6) 0.0158(6) 0.0140(6) 0.0022(4) 0.0031(5) 0.0039(5)
C7 0.0176(6) 0.0147(6) 0.0177(6) 0.0030(5) 0.0038(5) 0.0044(5)
C8 0.0182(6) 0.0163(6) 0.0176(6) 0.0056(5) 0.0026(5) 0.0012(5)
C9 0.0198(6) 0.0230(7) 0.0143(6) 0.0049(5) 0.0048(5) 0.0031(5)
C10 0.0178(6) 0.0192(6) 0.0157(6) 0.0015(5) 0.0044(5) 0.0060(5)
C11 0.0120(6) 0.0143(6) 0.0148(6) 0.0019(4) 0.0016(5) 0.0037(4)
C12 0.0153(6) 0.0140(6) 0.0150(6) -0.0001(5) 0.0063(5) 0.0047(5)
C13 0.0178(6) 0.0162(6) 0.0154(6) 0.0026(5) 0.0044(5) 0.0053(5)
C14 0.0194(6) 0.0181(6) 0.0153(6) -0.0015(5) 0.0040(5) 0.0018(5)
C15 0.0211(6) 0.0139(6) 0.0193(6) -0.0002(5) 0.0089(5) 0.0018(5)
C16 0.0157(6) 0.0146(6) 0.0202(6) 0.0034(5) 0.0078(5) 0.0053(5)
C17 0.0141(6) 0.0156(6) 0.0137(6) 0.0000(5) 0.0057(5) 0.0040(4)
C18 0.0154(6) 0.0147(6) 0.0156(6) 0.0032(5) 0.0055(5) 0.0032(5)
C19 0.0163(6) 0.0147(6) 0.0166(6) 0.0018(5) 0.0064(5) 0.0036(5)
C20 0.0205(7) 0.0206(6) 0.0171(6) 0.0020(5) 0.0049(5) 0.0049(5)
C21 0.0183(7) 0.0283(7) 0.0178(6) 0.0018(5) 0.0017(5) 0.0023(5)
C22 0.0152(6) 0.0277(7) 0.0219(7) -0.0026(5) 0.0032(5) 0.0024(5)

loop_
_atom_type_symbol
_atom_type_description
_atom_type_scat_dispersion_real
_atom_type_scat_dispersion_imag
_atom_type_scat_source
C C 0.0033 0.0016 'International Tables Vol C Tables 4.2.6.8 and 6.1.1.4'
H H 0.0000 0.0000 'International Tables Vol C Tables 4.2.6.8 and 6.1.1.4'
N N 0.0061 0.0033 'International Tables Vol C Tables 4.2.6.8 and 6.1.1.4'
O O 0.0106 0.0060 'International Tables Vol C Tables 4.2.6.8 and 6.1.1.4'

loop_
_geom_angle_atom_site_label_1
_geom_angle_atom_site_label_2
_geom_angle_atom_site_label_3
_geom_angle_site_symmetry_1
_geom_angle_site_symmetry_3
_geom_angle
_geom_angle_publ_flag
C1 O1 C4 . . 106.32(10) ?
C22 O4 C19 . . 105.90(10) ?
C5 N1 C6 . . 129.64(11) ?
C5 N1 H1 . . 114.1(12) ?
C6 N1 H1 . . 116.3(12) ?
C18 N2 C17 . . 122.19(10) ?
C18 N2 H2 . . 118.8(10) ?
C17 N2 H2 . . 118.2(10) ?
C2 C1 O1 . . 110.34(11) ?
C2 C1 H1a . . 124.8 ?
O1 C1 H1a . . 124.8 ?
C1 C2 C3 . . 106.73(12) ?
C1 C2 H2a . . 126.6 ?
C3 C2 H2a . . 126.6 ?
C4 C3 C2 . . 106.31(12) ?
C4 C3 H3 . . 126.8 ?
C2 C3 H3 . . 126.8 ?
C3 C4 O1 . . 110.30(11) ?
C3 C4 C5 . . 131.50(12) ?
O1 C4 C5 . . 118.19(11) ?
O2 C5 N1 . . 125.53(12) ?
O2 C5 C4 . . 120.77(11) ?
N1 C5 C4 . . 113.70(11) ?
C7 C6 C11 . . 120.02(11) ?
C7 C6 N1 . . 122.95(11) ?
C11 C6 N1 . . 117.03(11) ?
C8 C7 C6 . . 119.61(12) ?
C8 C7 H7 . . 120.2 ?
C6 C7 H7 . . 120.2 ?
C9 C8 C7 . . 121.07(12) ?
C9 C8 H8 . . 119.5 ?
C7 C8 H8 . . 119.5 ?
C8 C9 C10 . . 119.20(12) ?
C8 C9 H9 . . 120.4 ?
C10 C9 H9 . . 120.4 ?
C9 C10 C11 . . 121.23(12) ?
C9 C10 H10 . . 119.4 ?
C11 C10 H10 . . 119.4 ?
C10 C11 C6 . . 118.87(12) ?
C10 C11 C12 . . 119.07(11) ?
C6 C11 C12 . . 121.97(11) ?
C17 C12 C13 . . 118.24(11) ?
C17 C12 C11 . . 122.04(11) ?
C13 C12 C11 . . 119.58(11) ?
C14 C13 C12 . . 121.42(12) ?
C14 C13 H13 . . 119.3 ?
C12 C13 H13 . . 119.3 ?
C13 C14 C15 . . 119.56(12) ?
C13 C14 H14 . . 120.2 ?
C15 C14 H14 . . 120.2 ?
C16 C15 C14 . . 120.02(12) ?
C16 C15 H15 . . 120.0 ?
C14 C15 H15 . . 120.0 ?
C15 C16 C17 . . 120.36(12) ?
C15 C16 H16 . . 119.8 ?
C17 C16 H16 . . 119.8 ?
C12 C17 C16 . . 120.35(11) ?
C12 C17 N2 . . 120.43(11) ?
C16 C17 N2 . . 119.14(11) ?
O3 C18 N2 . . 124.03(12) ?
O3 C18 C19 . . 119.98(12) ?
N2 C18 C19 . . 115.98(11) ?
C20 C19 O4 . . 110.52(11) ?
C20 C19 C18 . . 131.14(12) ?
O4 C19 C18 . . 118.26(11) ?
C19 C20 C21 . . 106.02(12) ?
C19 C20 H20 . . 127.0 ?
C21 C20 H20 . . 127.0 ?
C22 C21 C20 . . 106.47(12) ?
C22 C21 H21 . . 126.8 ?
C20 C21 H21 . . 126.8 ?
C21 C22 O4 . . 111.09(12) ?
C21 C22 H22 . . 124.5 ?
O4 C22 H22 . . 124.5 ?

loop_
_geom_bond_atom_site_label_1
_geom_bond_atom_site_label_2
_geom_bond_site_symmetry_2
_geom_bond_distance
_geom_bond_publ_flag
O1 C1 . 1.3695(16) ?
O1 C4 . 1.3749(15) ?
O2 C5 . 1.2295(15) ?
O3 C18 . 1.2267(16) ?
O4 C22 . 1.3613(16) ?
O4 C19 . 1.3716(15) ?
N1 C5 . 1.3572(16) ?
N1 C6 . 1.4093(16) ?
N1 H1 . 0.875(9) ?
N2 C18 . 1.3569(16) ?
N2 C17 . 1.4311(16) ?
N2 H2 . 0.877(9) ?
C1 C2 . 1.3521(19) ?
C1 H1a . 0.9500 ?
C2 C3 . 1.4267(19) ?
C2 H2a . 0.9500 ?
C3 C4 . 1.3550(18) ?
C3 H3 . 0.9500 ?
C4 C5 . 1.4715(18) ?
C6 C7 . 1.3999(17) ?
C6 C11 . 1.4067(17) ?
C7 C8 . 1.3851(18) ?
C7 H7 . 0.9500 ?
C8 C9 . 1.3869(19) ?
C8 H8 . 0.9500 ?
C9 C10 . 1.3893(18) ?
C9 H9 . 0.9500 ?
C10 C11 . 1.3931(18) ?
C10 H10 . 0.9500 ?
C11 C12 . 1.4941(17) ?
C12 C17 . 1.3957(18) ?
C12 C13 . 1.4030(17) ?
C13 C14 . 1.3853(17) ?
C13 H13 . 0.9500 ?
C14 C15 . 1.3884(19) ?
C14 H14 . 0.9500 ?
C15 C16 . 1.3858(18) ?
C15 H15 . 0.9500 ?
C16 C17 . 1.3961(17) ?
C16 H16 . 0.9500 ?
C18 C19 . 1.4765(18) ?
C19 C20 . 1.3559(18) ?
C20 C21 . 1.4255(19) ?
C20 H20 . 0.9500 ?
C21 C22 . 1.345(2) ?
C21 H21 . 0.9500 ?
C22 H22 . 0.9500 ?

loop_
_geom_hbond_atom_site_label_D
_geom_hbond_atom_site_label_H
_geom_hbond_atom_site_label_A
_geom_hbond_site_symmetry_A
_geom_hbond_distance_DH
_geom_hbond_distance_HA
_geom_hbond_distance_DA
_geom_hbond_angle_DHA
_geom_hbond_publ_flag
N2 H2 O2 2_666 0.880(10) 2.120(10) 2.9700(10) 165.0(10) yes

loop_
_geom_torsion_atom_site_label_1
_geom_torsion_atom_site_label_2
_geom_torsion_atom_site_label_3
_geom_torsion_atom_site_label_4
_geom_torsion_site_symmetry_1
_geom_torsion_site_symmetry_2
_geom_torsion_site_symmetry_3
_geom_torsion_site_symmetry_4
_geom_torsion
_geom_torsion_publ_flag
C4 O1 C1 C2 . . . . -1.04(14) ?
O1 C1 C2 C3 . . . . 0.66(15) ?
C1 C2 C3 C4 . . . . 0.00(14) ?
C2 C3 C4 O1 . . . . -0.65(14) ?
C2 C3 C4 C5 . . . . 179.98(13) ?
C1 O1 C4 C3 . . . . 1.04(14) ?
C1 O1 C4 C5 . . . . -179.49(11) ?
C6 N1 C5 O2 . . . . 2.2(2) ?
C6 N1 C5 C4 . . . . -177.63(12) ?
C3 C4 C5 O2 . . . . -11.2(2) ?
O1 C4 C5 O2 . . . . 169.42(11) ?
C3 C4 C5 N1 . . . . 168.56(13) ?
O1 C4 C5 N1 . . . . -10.77(16) ?
C5 N1 C6 C7 . . . . -1.9(2) ?
C5 N1 C6 C11 . . . . 178.99(12) ?
C11 C6 C7 C8 . . . . 0.14(19) ?
N1 C6 C7 C8 . . . . -178.89(12) ?
C6 C7 C8 C9 . . . . -0.7(2) ?
C7 C8 C9 C10 . . . . 0.7(2) ?
C8 C9 C10 C11 . . . . -0.1(2) ?
C9 C10 C11 C6 . . . . -0.48(19) ?
C9 C10 C11 C12 . . . . -177.20(12) ?
C7 C6 C11 C10 . . . . 0.46(18) ?
N1 C6 C11 C10 . . . . 179.55(11) ?
C7 C6 C11 C12 . . . . 177.08(11) ?
N1 C6 C11 C12 . . . . -3.83(18) ?
C10 C11 C12 C17 . . . . -65.60(16) ?
C6 C11 C12 C17 . . . . 117.78(14) ?
C10 C11 C12 C13 . . . . 109.90(14) ?
C6 C11 C12 C13 . . . . -66.72(16) ?
C17 C12 C13 C14 . . . . 1.43(19) ?
C11 C12 C13 C14 . . . . -174.25(11) ?
C12 C13 C14 C15 . . . . 0.66(19) ?
C13 C14 C15 C16 . . . . -1.8(2) ?
C14 C15 C16 C17 . . . . 0.93(19) ?
C13 C12 C17 C16 . . . . -2.34(18) ?
C11 C12 C17 C16 . . . . 173.22(11) ?
C13 C12 C17 N2 . . . . 174.26(11) ?
C11 C12 C17 N2 . . . . -10.18(18) ?
C15 C16 C17 C12 . . . . 1.20(18) ?
C15 C16 C17 N2 . . . . -175.44(11) ?
C18 N2 C17 C12 . . . . 133.43(13) ?
C18 N2 C17 C16 . . . . -49.93(17) ?
C17 N2 C18 O3 . . . . -15.7(2) ?
C17 N2 C18 C19 . . . . 163.63(11) ?
C22 O4 C19 C20 . . . . 0.32(15) ?
C22 O4 C19 C18 . . . . -176.70(11) ?
O3 C18 C19 C20 . . . . -1.2(2) ?
N2 C18 C19 C20 . . . . 179.49(13) ?
O3 C18 C19 O4 . . . . 175.11(11) ?
N2 C18 C19 O4 . . . . -4.22(17) ?
O4 C19 C20 C21 . . . . -0.45(15) ?
C18 C19 C20 C21 . . . . 176.06(13) ?
C19 C20 C21 C22 . . . . 0.40(16) ?
C20 C21 C22 O4 . . . . -0.22(16) ?
C19 O4 C22 C21 . . . . -0.05(15) ?

loop_
_cod_related_entry_id
_cod_related_entry_database
_cod_related_entry_code
1 ChemSpider 950495
